data_7004509
loop_
_publ_author_name
'Wang, Yan'
'Song, You'
'Pan, Zhao-Rui'
'Shen, Ying-Zhong'
'Hu, Zheng'
'Guo, Zi-Jian'
'Zheng, He-Gen'

_publ_section_title
;
 Unprecedented NaI--CuII--LnIII heterometallic coordination polymers
 based on 3,5-pyrazoledicarboxylate with both infinite cationic and
 anionic chains
;
_journal_issue 41
_journal_name_full 'Dalton Transactions'
_journal_page_first 5588
_journal_page_last 5592
_journal_paper_doi 10.1039/b808180h
_journal_year 2008
_chemical_formula_moiety '2(C10 H12 Cu N4 O13 Sm), 2(H8 Na O4), 3(H2 O)'
_chemical_formula_sum 'C20 H46 Cu2 N8 Na2 O37 Sm2'
_chemical_formula_weight 1464.41
_chemical_name_systematic
;
?
;
_space_group_IT_number 15
_symmetry_cell_setting monoclinic
_symmetry_space_group_name_Hall '-C 2yc'
_symmetry_space_group_name_H-M 'C 1 2/c 1'
_atom_sites_solution_hydrogens geom
_atom_sites_solution_primary direct
_atom_sites_solution_secondary difmap
_audit_creation_method SHELXL-97
_audit_update_record
;
2008-06-30 # Formatted by publCIF
;
_cell_angle_alpha 90.00
_cell_angle_beta 92.480(10)
_cell_angle_gamma 90.00
_cell_formula_units_Z 4
_cell_length_a 24.441(7)
_cell_length_b 13.388(3)
_cell_length_c 13.608(3)
_cell_measurement_temperature 293(2)
_cell_volume 4448.6(19)
_computing_cell_refinement 'SAINT (Bruker, 2000)'
_computing_data_collection 'SMART (Bruker, 2000)'
_computing_data_reduction 'SAINT (Bruker, 2000)'
_computing_molecular_graphics SHELXTL
_computing_publication_material SHELXTL
_computing_structure_refinement 'SHELXL-97 (Sheldrick, 2008)'
_computing_structure_solution 'SHELXS-97 (Sheldrick, 2008)'
_diffrn_ambient_temperature 293(2)
_diffrn_measured_fraction_theta_full 0.994
_diffrn_measured_fraction_theta_max 0.994
_diffrn_measurement_device_type 'Bruker SMART APEX CCD area-detector'
_diffrn_measurement_method 'phi and omega scans'
_diffrn_radiation_monochromator graphite
_diffrn_radiation_source 'fine-focus sealed tube'
_diffrn_radiation_type MoK\a
_diffrn_radiation_wavelength 0.71073
_diffrn_reflns_av_R_equivalents 0.0374
_diffrn_reflns_av_sigmaI/netI 0.0456
_diffrn_reflns_limit_h_max 20
_diffrn_reflns_limit_h_min -30
_diffrn_reflns_limit_k_max 17
_diffrn_reflns_limit_k_min -17
_diffrn_reflns_limit_l_max 17
_diffrn_reflns_limit_l_min -16
_diffrn_reflns_number 12624
_diffrn_reflns_theta_full 27.00
_diffrn_reflns_theta_max 27.00
_diffrn_reflns_theta_min 1.73
_exptl_absorpt_coefficient_mu 3.687
_exptl_absorpt_correction_T_max 0.57
_exptl_absorpt_correction_T_min 0.30
_exptl_absorpt_correction_type multi-scan
_exptl_absorpt_process_details 'SADABS(Bruker, 2000)'
_exptl_crystal_colour purple
_exptl_crystal_density_diffrn 2.186
_exptl_crystal_density_method 'not measured'
_exptl_crystal_description block
_exptl_crystal_F_000 2888
_exptl_crystal_size_max 0.4
_exptl_crystal_size_mid 0.2
_exptl_crystal_size_min 0.15
_refine_diff_density_max 0.828
_refine_diff_density_min -0.712
_refine_diff_density_rms 0.111
_refine_ls_extinction_method none
_refine_ls_goodness_of_fit_ref 1.039
_refine_ls_hydrogen_treatment geom
_refine_ls_matrix_type full
_refine_ls_number_parameters 325
_refine_ls_number_reflns 4833
_refine_ls_number_restraints 0
_refine_ls_restrained_S_all 1.039
_refine_ls_R_factor_all 0.0374
_refine_ls_R_factor_gt 0.0308
_refine_ls_shift/su_max 0.001
_refine_ls_shift/su_mean 0.000
_refine_ls_structure_factor_coef Fsqd
_refine_ls_weighting_details 'calc w=1/[\s^2^(Fo^2^)+(0.0297P)^2^+0.0000P] where P=(Fo^2^+2Fc^2^)/3'
_refine_ls_weighting_scheme calc
_refine_ls_wR_factor_gt 0.0685
_refine_ls_wR_factor_ref 0.0711
_reflns_number_gt 4260
_reflns_number_total 4833
_reflns_threshold_expression >2sigma(I)
_cod_data_source_file b808180h.txt
_cod_data_source_block 51031dm
_cod_depositor_comments
;
The following automatic conversions were performed:
'_symmetry_cell_setting' value 'Monoclinic' changed to 'monoclinic'
according to '/home/saulius/struct/CIF-dictionaries/cif_core.dic'
dictionary named 'cif_core.dic' version 2.4.1 from 2010-06-29.

Automatic conversion script
Id: cif_fix_enum 1527 2010-12-29 10:47:43Z saulius 
;
_cod_original_sg_symbol_H-M 'C 2/c'
_cod_database_code 7004509

loop_
_symmetry_equiv_pos_as_xyz
'x, y, z'
'-x, y, -z+1/2'
'x+1/2, y+1/2, z'
'-x+1/2, y+1/2, -z+1/2'
'-x, -y, -z'
'x, -y, z-1/2'
'-x+1/2, -y+1/2, -z'
'x+1/2, -y+1/2, z-1/2'

loop_
_atom_site_label
_atom_site_type_symbol
_atom_site_fract_x
_atom_site_fract_y
_atom_site_fract_z
_atom_site_U_iso_or_equiv
_atom_site_adp_type
_atom_site_occupancy
_atom_site_symmetry_multiplicity
_atom_site_calc_flag
_atom_site_refinement_flags
_atom_site_disorder_assembly
_atom_site_disorder_group
Na1 Na 0.49377(7) 0.47889(15) 0.87614(13) 0.0434(5) Uani 1 1 d . . .
Cu1 Cu 0.285362(18) 0.62985(4) 0.42946(3) 0.02324(12) Uani 1 1 d . . .
Sm1 Sm 0.105215(7) 0.556753(14) 0.393508(14) 0.01886(7) Uani 1 1 d . . .
C1 C 0.31578(16) 0.5953(3) 0.6262(3) 0.0242(8) Uani 1 1 d . . .
C2 C 0.25564(15) 0.5883(3) 0.6178(3) 0.0209(8) Uani 1 1 d . . .
C3 C 0.21493(16) 0.5641(3) 0.6802(3) 0.0228(8) Uani 1 1 d . . .
H3 H 0.2186 0.5471 0.7464 0.027 Uiso 1 1 d R . .
C4 C 0.16744(15) 0.5706(3) 0.6221(3) 0.0195(8) Uani 1 1 d . . .
C5 C 0.11002(15) 0.5525(3) 0.6448(3) 0.0202(8) Uani 1 1 d . . .
C6 C 0.31680(16) 0.7051(3) 0.2515(3) 0.0244(9) Uani 1 1 d . . .
C7 C 0.25683(15) 0.6924(3) 0.2419(3) 0.0218(8) Uani 1 1 d . . .
C8 C 0.21544(15) 0.7127(3) 0.1708(3) 0.0247(9) Uani 1 1 d . . .
H8 H 0.2188 0.7391 0.1082 0.030 Uiso 1 1 d R . .
C9 C 0.16837(15) 0.6841(3) 0.2157(3) 0.0212(8) Uani 1 1 d . . .
C10 C 0.10934(15) 0.6887(3) 0.1861(3) 0.0216(8) Uani 1 1 d . . .
N1 N 0.23278(12) 0.6073(2) 0.5277(2) 0.0231(7) Uani 1 1 d . . .
N2 N 0.17855(12) 0.5961(2) 0.5292(2) 0.0214(7) Uani 1 1 d . . .
N3 N 0.23410(12) 0.6547(2) 0.3217(2) 0.0213(7) Uani 1 1 d . . .
N4 N 0.17999(12) 0.6481(2) 0.3072(2) 0.0220(7) Uani 1 1 d . . .
O1 O 0.33820(10) 0.6209(2) 0.54484(19) 0.0248(6) Uani 1 1 d . . .
O2 O 0.34096(11) 0.5774(2) 0.7037(2) 0.0354(7) Uani 1 1 d . . .
O3 O 0.07637(11) 0.5488(2) 0.57116(19) 0.0260(6) Uani 1 1 d . . .
O4 O 0.09706(11) 0.54336(19) 0.73251(19) 0.0254(6) Uani 1 1 d . . .
O5 O 0.33855(10) 0.6772(2) 0.3350(2) 0.0281(6) Uani 1 1 d . . .
O6 O 0.34361(11) 0.7394(2) 0.1843(2) 0.0330(7) Uani 1 1 d . . .
O7 O 0.07589(10) 0.6580(2) 0.24727(19) 0.0262(6) Uani 1 1 d . . .
O8 O 0.09478(11) 0.7220(2) 0.10289(19) 0.0294(7) Uani 1 1 d . . .
O9 O 0.29187(11) 0.4616(2) 0.3888(2) 0.0307(7) Uani 1 1 d . . .
H9A H 0.3102 0.4570 0.3279 0.037 Uiso 1 1 d R . .
H9B H 0.3099 0.4229 0.4400 0.037 Uiso 1 1 d R . .
O10 O 0.17677(12) 0.4260(2) 0.4092(2) 0.0318(7) Uani 1 1 d . . .
H10A H 0.2152 0.4413 0.4142 0.038 Uiso 1 1 d R . .
H10B H 0.1687 0.3646 0.3752 0.038 Uiso 1 1 d R . .
O11 O 0.06561(12) 0.3897(2) 0.4304(2) 0.0367(7) Uani 1 1 d . . .
H11A H 0.0708 0.3657 0.4972 0.044 Uiso 1 1 d R . .
H11B H 0.0881 0.3461 0.3931 0.044 Uiso 1 1 d R . .
O12 O 0.00745(11) 0.5672(2) 0.3757(2) 0.0301(7) Uani 1 1 d . . .
H12B H -0.0053 0.6354 0.3772 0.036 Uiso 1 1 d R . .
H12A H -0.0147 0.5194 0.4126 0.036 Uiso 1 1 d R . .
O13 O 0.08475(10) 0.72984(19) 0.44444(19) 0.0274(6) Uani 1 1 d . . .
H13A H 0.0882 0.7369 0.5140 0.033 Uiso 1 1 d R . .
H13B H 0.1156 0.7610 0.4181 0.033 Uiso 1 1 d R . .
O14 O 0.56670(13) 0.4593(3) 0.7640(3) 0.0502(9) Uani 1 1 d . . .
H14A H 0.5914 0.5150 0.7679 0.060 Uiso 1 1 d R . .
H14B H 0.5931 0.4113 0.7885 0.060 Uiso 1 1 d R . .
O15 O 0.43328(12) 0.5007(2) 1.0027(2) 0.0409(8) Uani 1 1 d . . .
H15A H 0.4076 0.4462 1.0011 0.049 Uiso 1 1 d R . .
H15B H 0.4105 0.5596 1.0116 0.049 Uiso 1 1 d R . .
O16 O 0.49837(12) 0.6600(2) 0.8515(2) 0.0396(8) Uani 1 1 d . A .
H16A H 0.5247 0.6950 0.8916 0.048 Uiso 1 1 d R . .
H16B H 0.4679 0.6870 0.8829 0.048 Uiso 1 1 d R . .
O17 O 0.4519(3) 0.2983(4) 0.8783(4) 0.0473(13) Uani 0.657(7) 1 d P A 1
H17A H 0.4234 0.3085 0.8292 0.057 Uiso 0.657(7) 1 d PR A 1
H17B H 0.4730 0.2553 0.8381 0.057 Uiso 0.657(7) 1 d PR A 1
O17' O 0.4873(5) 0.3026(8) 0.8990(8) 0.0473(13) Uani 0.343(7) 1 d P A 2
H17C H 0.4689 0.2732 0.8423 0.057 Uiso 0.343(7) 1 d PR A 2
H17D H 0.5236 0.2755 0.9067 0.057 Uiso 0.343(7) 1 d PR A 2
O18 O 0.35619(12) 0.3507(2) 0.5104(2) 0.0382(8) Uani 1 1 d . . .
H18A H 0.3541 0.3249 0.5769 0.046 Uiso 1 1 d R . .
H18B H 0.3699 0.3040 0.4638 0.046 Uiso 1 1 d R . .
O19 O 0.0000 0.6563(4) 0.7500 0.0528(13) Uani 1 2 d S . .
H19A H -0.0150 0.7090 0.7093 0.063 Uiso 0.50 1 d PR . .
H19B H 0.0311 0.6128 0.7463 0.063 Uiso 0.50 1 d PR . .

loop_
_atom_site_aniso_label
_atom_site_aniso_U_11
_atom_site_aniso_U_22
_atom_site_aniso_U_33
_atom_site_aniso_U_23
_atom_site_aniso_U_13
_atom_site_aniso_U_12
Na1 0.0368(10) 0.0535(12) 0.0400(11) 0.0022(9) 0.0025(8) 0.0017(9)
Cu1 0.0160(2) 0.0339(3) 0.0199(2) 0.0040(2) 0.00194(19) -0.0021(2)
Sm1 0.01575(11) 0.02354(11) 0.01736(11) 0.00131(8) 0.00165(7) -0.00197(8)
C1 0.020(2) 0.028(2) 0.025(2) -0.0042(17) 0.0007(16) -0.0007(16)
C2 0.019(2) 0.027(2) 0.0163(19) 0.0007(16) 0.0028(15) -0.0021(16)
C3 0.023(2) 0.033(2) 0.0123(18) 0.0032(16) 0.0015(15) 0.0002(16)
C4 0.021(2) 0.023(2) 0.0156(19) -0.0020(15) 0.0049(15) -0.0023(15)
C5 0.021(2) 0.0177(19) 0.022(2) 0.0015(15) 0.0012(15) -0.0012(15)
C6 0.022(2) 0.024(2) 0.028(2) -0.0024(17) 0.0046(17) 0.0000(16)
C7 0.024(2) 0.022(2) 0.019(2) 0.0014(16) 0.0043(16) -0.0005(16)
C8 0.025(2) 0.029(2) 0.020(2) 0.0055(17) -0.0001(16) -0.0006(17)
C9 0.025(2) 0.0201(19) 0.0189(19) 0.0003(15) 0.0016(15) -0.0020(16)
C10 0.024(2) 0.0174(19) 0.023(2) -0.0001(16) 0.0004(16) -0.0004(15)
N1 0.0161(17) 0.0353(19) 0.0183(17) 0.0018(14) 0.0040(13) -0.0028(14)
N2 0.0169(16) 0.0300(18) 0.0174(16) -0.0020(14) 0.0024(13) -0.0025(14)
N3 0.0155(16) 0.0276(18) 0.0207(16) 0.0049(14) 0.0008(13) -0.0013(13)
N4 0.0184(16) 0.0282(18) 0.0196(16) 0.0036(14) 0.0018(13) -0.0005(13)
O1 0.0157(13) 0.0388(16) 0.0199(14) 0.0008(12) -0.0002(11) -0.0037(12)
O2 0.0229(16) 0.056(2) 0.0272(16) 0.0049(14) -0.0022(13) 0.0002(14)
O3 0.0198(14) 0.0380(17) 0.0200(14) 0.0040(12) -0.0007(11) -0.0062(12)
O4 0.0226(15) 0.0336(16) 0.0204(15) 0.0030(12) 0.0038(11) -0.0023(12)
O5 0.0182(14) 0.0377(16) 0.0285(16) 0.0075(13) 0.0026(12) -0.0019(12)
O6 0.0286(16) 0.0429(18) 0.0286(16) 0.0030(14) 0.0125(13) -0.0065(13)
O7 0.0212(14) 0.0327(16) 0.0249(15) 0.0062(12) 0.0034(11) -0.0028(12)
O8 0.0259(15) 0.0401(17) 0.0217(15) 0.0085(13) -0.0030(12) -0.0031(13)
O9 0.0319(16) 0.0340(16) 0.0259(16) -0.0013(13) -0.0022(13) 0.0072(13)
O10 0.0330(17) 0.0317(16) 0.0304(17) -0.0058(13) -0.0022(13) 0.0059(13)
O11 0.0455(19) 0.0373(18) 0.0271(16) 0.0060(13) -0.0009(14) -0.0092(15)
O12 0.0179(14) 0.0379(17) 0.0348(17) 0.0107(13) 0.0031(12) -0.0031(12)
O13 0.0256(15) 0.0301(15) 0.0269(15) -0.0039(12) 0.0044(12) -0.0041(12)
O14 0.0279(18) 0.063(2) 0.059(2) -0.0042(18) -0.0034(16) -0.0004(16)
O15 0.0313(17) 0.0407(19) 0.051(2) 0.0030(16) 0.0043(15) -0.0035(15)
O16 0.0328(17) 0.0386(18) 0.0472(19) 0.0007(15) -0.0021(15) 0.0019(14)
O17 0.047(4) 0.053(3) 0.042(3) 0.005(2) 0.008(3) 0.014(3)
O17' 0.047(4) 0.053(3) 0.042(3) 0.005(2) 0.008(3) 0.014(3)
O18 0.053(2) 0.0362(18) 0.0256(16) -0.0001(13) 0.0032(14) 0.0119(15)
O19 0.042(3) 0.063(3) 0.054(3) 0.000 0.009(2) 0.000

loop_
_atom_type_symbol
_atom_type_description
_atom_type_scat_dispersion_real
_atom_type_scat_dispersion_imag
_atom_type_scat_source
C C 0.0033 0.0016 'International Tables Vol C Tables 4.2.6.8 and 6.1.1.4'
H H 0.0000 0.0000 'International Tables Vol C Tables 4.2.6.8 and 6.1.1.4'
N N 0.0061 0.0033 'International Tables Vol C Tables 4.2.6.8 and 6.1.1.4'
O O 0.0106 0.0060 'International Tables Vol C Tables 4.2.6.8 and 6.1.1.4'
Cu Cu 0.3201 1.2651 'International Tables Vol C Tables 4.2.6.8 and 6.1.1.4'
Sm Sm -0.1638 3.4418 'International Tables Vol C Tables 4.2.6.8 and 6.1.1.4'
Na Na 0.0362 0.0249 'International Tables Vol C Tables 4.2.6.8 and 6.1.1.4'

loop_
_geom_angle_atom_site_label_1
_geom_angle_atom_site_label_2
_geom_angle_atom_site_label_3
_geom_angle
_geom_angle_site_symmetry_1
_geom_angle_site_symmetry_3
_geom_angle_publ_flag
O15 Na1 O14 102.37(13) . 2_656 ?
O15 Na1 O17' 88.9(3) . . ?
O14 Na1 O17' 87.3(3) 2_656 . ?
O15 Na1 O15 87.37(12) . 5_667 ?
O14 Na1 O15 170.17(14) 2_656 5_667 ?
O17' Na1 O15 94.3(3) . 5_667 ?
O15 Na1 O14 171.57(14) . . ?
O14 Na1 O14 86.06(13) 2_656 . ?
O17' Na1 O14 91.7(3) . . ?
O15 Na1 O14 84.20(13) 5_667 . ?
O15 Na1 O16 90.64(13) . . ?
O14 Na1 O16 91.74(12) 2_656 . ?
O17' Na1 O16 178.8(3) . . ?
O15 Na1 O16 86.80(12) 5_667 . ?
O14 Na1 O16 88.96(13) . . ?
O15 Na1 O17 81.23(15) . . ?
O14 Na1 O17 71.22(16) 2_656 . ?
O17' Na1 O17 20.0(3) . . ?
O15 Na1 O17 112.12(17) 5_667 . ?
O14 Na1 O17 101.89(16) . . ?
O16 Na1 O17 158.83(17) . . ?
O15 Na1 Na1 44.32(8) . 5_667 ?
O14 Na1 Na1 146.67(13) 2_656 5_667 ?
O17' Na1 Na1 92.2(3) . 5_667 ?
O15 Na1 Na1 43.05(8) 5_667 5_667 ?
O14 Na1 Na1 127.25(12) . 5_667 ?
O16 Na1 Na1 88.20(11) . 5_667 ?
O17 Na1 Na1 99.16(14) . 5_667 ?
O15 Na1 Na1 144.81(12) . 2_656 ?
O14 Na1 Na1 44.11(9) 2_656 2_656 ?
O17' Na1 Na1 97.9(3) . 2_656 ?
O15 Na1 Na1 126.09(12) 5_667 2_656 ?
O14 Na1 Na1 43.33(9) . 2_656 ?
O16 Na1 Na1 81.82(8) . 2_656 ?
O17 Na1 Na1 93.57(12) . 2_656 ?
Na1 Na1 Na1 166.06(10) 5_667 2_656 ?
N3 Cu1 N1 97.20(13) . . ?
N3 Cu1 O5 82.71(12) . . ?
N1 Cu1 O5 170.23(13) . . ?
N3 Cu1 O1 173.33(13) . . ?
N1 Cu1 O1 82.65(12) . . ?
O5 Cu1 O1 96.31(11) . . ?
N3 Cu1 O9 92.02(12) . . ?
N1 Cu1 O9 93.91(12) . . ?
O5 Cu1 O9 95.86(11) . . ?
O1 Cu1 O9 94.64(10) . . ?
O12 Sm1 O13 76.18(9) . . ?
O12 Sm1 O10 138.36(9) . . ?
O13 Sm1 O10 141.97(9) . . ?
O12 Sm1 O7 68.64(9) . . ?
O13 Sm1 O7 70.08(9) . . ?
O10 Sm1 O7 129.17(9) . . ?
O12 Sm1 O11 71.25(10) . . ?
O13 Sm1 O11 134.22(10) . . ?
O10 Sm1 O11 68.18(10) . . ?
O7 Sm1 O11 123.23(9) . . ?
O12 Sm1 N4 131.49(10) . . ?
O13 Sm1 N4 80.56(10) . . ?
O10 Sm1 N4 81.95(10) . . ?
O7 Sm1 N4 63.52(9) . . ?
O11 Sm1 N4 145.15(10) . . ?
O12 Sm1 O3 77.45(9) . . ?
O13 Sm1 O3 72.91(9) . . ?
O10 Sm1 O3 96.44(9) . . ?
O7 Sm1 O3 134.38(9) . . ?
O11 Sm1 O3 69.30(9) . . ?
N4 Sm1 O3 134.03(9) . . ?
O12 Sm1 O4 84.48(9) . 6_565 ?
O13 Sm1 O4 135.88(9) . 6_565 ?
O10 Sm1 O4 74.52(9) . 6_565 ?
O7 Sm1 O4 65.97(9) . 6_565 ?
O11 Sm1 O4 71.79(9) . 6_565 ?
N4 Sm1 O4 83.54(9) . 6_565 ?
O3 Sm1 O4 140.59(8) . 6_565 ?
O12 Sm1 N2 136.22(10) . . ?
O13 Sm1 N2 75.54(9) . . ?
O10 Sm1 N2 67.38(10) . . ?
O7 Sm1 N2 129.08(9) . . ?
O11 Sm1 N2 107.68(10) . . ?
N4 Sm1 N2 74.86(10) . . ?
O3 Sm1 N2 62.65(9) . . ?
O4 Sm1 N2 138.17(9) 6_565 . ?
O2 C1 O1 124.8(4) . . ?
O2 C1 C2 121.2(4) . . ?
O1 C1 C2 114.0(3) . . ?
N1 C2 C3 108.9(3) . . ?
N1 C2 C1 115.6(3) . . ?
C3 C2 C1 135.6(4) . . ?
C2 C3 C4 104.2(3) . . ?
C2 C3 H3 127.9 . . ?
C4 C3 H3 128.0 . . ?
N2 C4 C3 110.8(3) . . ?
N2 C4 C5 118.2(3) . . ?
C3 C4 C5 131.0(3) . . ?
O4 C5 O3 124.5(3) . . ?
O4 C5 C4 119.9(3) . . ?
O3 C5 C4 115.6(3) . . ?
O6 C6 O5 123.2(4) . . ?
O6 C6 C7 122.3(4) . . ?
O5 C6 C7 114.5(3) . . ?
N3 C7 C8 108.8(3) . . ?
N3 C7 C6 114.6(3) . . ?
C8 C7 C6 136.6(4) . . ?
C9 C8 C7 103.4(3) . . ?
C9 C8 H8 128.4 . . ?
C7 C8 H8 128.2 . . ?
N4 C9 C8 111.1(3) . . ?
N4 C9 C10 115.4(3) . . ?
C8 C9 C10 133.5(4) . . ?
O8 C10 O7 123.1(4) . . ?
O8 C10 C9 119.7(4) . . ?
O7 C10 C9 117.2(3) . . ?
N2 N1 C2 109.8(3) . . ?
N2 N1 Cu1 136.3(2) . . ?
C2 N1 Cu1 113.5(2) . . ?
N1 N2 C4 106.4(3) . . ?
N1 N2 Sm1 132.4(2) . . ?
C4 N2 Sm1 117.3(2) . . ?
N4 N3 C7 110.4(3) . . ?
N4 N3 Cu1 135.6(2) . . ?
C7 N3 Cu1 113.9(2) . . ?
N3 N4 C9 106.3(3) . . ?
N3 N4 Sm1 134.1(2) . . ?
C9 N4 Sm1 118.1(2) . . ?
C1 O1 Cu1 113.8(2) . . ?
C5 O3 Sm1 123.4(2) . . ?
C5 O4 Sm1 148.1(2) . 6_566 ?
C6 O5 Cu1 114.2(2) . . ?
C10 O7 Sm1 122.2(2) . . ?
Cu1 O9 H9A 107.9 . . ?
Cu1 O9 H9B 112.5 . . ?
H9A O9 H9B 112.1 . . ?
Sm1 O10 H10A 122.7 . . ?
Sm1 O10 H10B 115.7 . . ?
H10A O10 H10B 113.4 . . ?
Sm1 O11 H11A 116.8 . . ?
Sm1 O11 H11B 101.6 . . ?
H11A O11 H11B 103.8 . . ?
Sm1 O12 H12B 111.9 . . ?
Sm1 O12 H12A 118.5 . . ?
H12B O12 H12A 114.6 . . ?
Sm1 O13 H13A 111.1 . . ?
Sm1 O13 H13B 97.6 . . ?
H13A O13 H13B 107.2 . . ?
Na1 O14 Na1 92.56(13) 2_656 . ?
Na1 O14 H14A 109.0 2_656 . ?
Na1 O14 H14A 111.1 . . ?
Na1 O14 H14B 137.6 2_656 . ?
Na1 O14 H14B 111.0 . . ?
H14A O14 H14B 95.1 . . ?
Na1 O15 Na1 92.63(12) . 5_667 ?
Na1 O15 H15A 108.7 . . ?
Na1 O15 H15A 124.6 5_667 . ?
Na1 O15 H15B 125.1 . . ?
Na1 O15 H15B 103.6 5_667 . ?
H15A O15 H15B 104.0 . . ?
Na1 O16 H16A 116.3 . . ?
Na1 O16 H16B 105.9 . . ?
H16A O16 H16B 94.5 . . ?
Na1 O17 H17A 97.7 . . ?
Na1 O17 H17B 109.1 . . ?
H17A O17 H17B 94.6 . . ?
Na1 O17 H17C 100.5 . . ?
H17A O17 H17C 90.8 . . ?
Na1 O17' H17B 119.8 . . ?
Na1 O17' H17C 109.4 . . ?
Na1 O17' H17D 108.7 . . ?
H17B O17' H17D 97.4 . . ?
H17C O17' H17D 109.5 . . ?
H18A O18 H18B 114.7 . . ?
H19A O19 H19B 134.3 . . ?

loop_
_geom_bond_atom_site_label_1
_geom_bond_atom_site_label_2
_geom_bond_distance
_geom_bond_site_symmetry_2
_geom_bond_publ_flag
Na1 O15 2.336(4) . ?
Na1 O14 2.377(4) 2_656 ?
Na1 O17' 2.387(11) . ?
Na1 O15 2.391(3) 5_667 ?
Na1 O14 2.410(4) . ?
Na1 O16 2.451(4) . ?
Na1 O17 2.626(6) . ?
Na1 Na1 3.419(4) 5_667 ?
Na1 Na1 3.460(4) 2_656 ?
Cu1 N3 1.916(3) . ?
Cu1 N1 1.918(3) . ?
Cu1 O5 1.972(3) . ?
Cu1 O1 1.993(2) . ?
Cu1 O9 2.327(3) . ?
Sm1 O12 2.395(3) . ?
Sm1 O13 2.476(3) . ?
Sm1 O10 2.477(3) . ?
Sm1 O7 2.487(3) . ?
Sm1 O11 2.496(3) . ?
Sm1 N4 2.530(3) . ?
Sm1 O3 2.550(3) . ?
Sm1 O4 2.569(3) 6_565 ?
Sm1 N2 2.571(3) . ?
C1 O2 1.222(5) . ?
C1 O1 1.302(5) . ?
C1 C2 1.472(5) . ?
C2 N1 1.349(4) . ?
C2 C3 1.375(5) . ?
C3 C4 1.379(5) . ?
C3 H3 0.9299 . ?
C4 N2 1.349(5) . ?
C4 C5 1.470(5) . ?
C5 O4 1.253(4) . ?
C5 O3 1.270(4) . ?
C6 O6 1.236(4) . ?
C6 O5 1.289(4) . ?
C6 C7 1.476(5) . ?
C7 N3 1.340(4) . ?
C7 C8 1.396(5) . ?
C8 C9 1.380(5) . ?
C8 H8 0.9300 . ?
C9 N4 1.353(5) . ?
C9 C10 1.482(5) . ?
C10 O8 1.254(4) . ?
C10 O7 1.261(4) . ?
N1 N2 1.335(4) . ?
N3 N4 1.332(4) . ?
O4 Sm1 2.569(3) 6_566 ?
O9 H9A 0.9599 . ?
O9 H9B 0.9598 . ?
O10 H10A 0.9600 . ?
O10 H10B 0.9599 . ?
O11 H11A 0.9681 . ?
O11 H11B 0.9621 . ?
O12 H12B 0.9659 . ?
O12 H12A 0.9890 . ?
O13 H13A 0.9512 . ?
O13 H13B 0.9463 . ?
O14 Na1 2.377(4) 2_656 ?
O14 H14A 0.9600 . ?
O14 H14B 0.9599 . ?
O15 Na1 2.391(3) 5_667 ?
O15 H15A 0.9618 . ?
O15 H15B 0.9746 . ?
O16 H16A 0.9493 . ?
O16 H16B 0.9463 . ?
O17 H17A 0.9535 . ?
O17 H17B 0.9600 . ?
O17 H17C 0.7366 . ?
O17' H17B 1.0883 . ?
O17' H17C 0.9600 . ?
O17' H17D 0.9600 . ?
O18 H18A 0.9723 . ?
O18 H18B 0.9611 . ?
O19 H19A 0.9605 . ?
O19 H19B 0.9602 . ?

loop_
_geom_hbond_atom_site_label_D
_geom_hbond_atom_site_label_H
_geom_hbond_atom_site_label_A
_geom_hbond_distance_DH
_geom_hbond_distance_HA
_geom_hbond_distance_DA
_geom_hbond_angle_DHA
_geom_hbond_site_symmetry_A
O9 H9A O2 0.96 1.94 2.884(4) 169.1 6_565
O9 H9B O18 0.96 1.74 2.681(4) 164.7 .
O10 H10A O9 0.96 1.94 2.878(4) 165.1 .
O10 H10B O6 0.96 1.88 2.838(4) 175.7 4_545
O11 H11A O8 0.97 1.93 2.848(4) 158.0 6_566
O11 H11B O6 0.96 2.47 3.422(4) 171.7 4_545
O12 H12B O8 0.97 2.50 3.269(4) 136.4 2
O12 H12A O3 0.99 1.78 2.694(4) 151.4 5_566
O13 H13A O17 0.95 1.98 2.765(6) 138.8 4_556
O13 H13B O1 0.95 1.99 2.745(4) 134.8 7_566
O14 H14A O2 0.96 1.88 2.775(4) 154.6 2_656
O14 H14B O6 0.96 2.56 3.499(4) 166.0 5_666
O15 H15A O1 0.96 2.03 2.915(4) 151.7 6_566
O15 H15B O18 0.97 1.79 2.745(4) 165.4 6_566
O16 H16A O13 0.95 1.90 2.828(4) 167.0 8_566
O16 H16B O8 0.95 1.97 2.861(4) 155.4 7_566
O17 H17A O5 0.95 2.09 2.826(7) 133.1 6_566
O17 H17B O19 0.96 1.92 2.868(6) 167.5 3_545
O18 H18A O6 0.97 1.73 2.686(4) 169.1 6_566
O18 H18B O8 0.96 1.69 2.634(4) 168.5 4_545
O19 H19A O17 0.96 2.32 2.868(6) 115.5 4_556
O19 H19B O4 0.96 1.88 2.832(4) 172.1 .
